data_4519417
loop_
_publ_author_name
'Tatlidil, Digdem'
'Raza, Muhammad Asam'
'Dege, Necmi'
'Agar, Aysen Alaman'
'Farwa, Umme'
'Rehman, Shafiq Ur'

_publ_section_title
;
 Therapeutical Potential of Imines; Synthesis, Single Crystal Structure,
 Computational, Molecular Modeling, and ADMET Evaluation
;
_journal_issue 12
_journal_name_full 'ACS Omega'
_journal_page_first 10568
_journal_page_last 10579
_journal_paper_doi 10.1021/acsomega.2c00102
_journal_volume 7
_journal_year 2022
_chemical_formula_moiety 'C15 H15 N O'
_chemical_formula_sum 'C15 H15 N O'
_chemical_formula_weight 225.28
_space_group_crystal_system orthorhombic
_space_group_IT_number 19
_space_group_name_Hall 'P 2ac 2ab'
_space_group_name_H-M_alt 'P 21 21 21'
_atom_sites_solution_hydrogens geom
_audit_creation_date 2021-10-14
_audit_creation_method
;
Olex2 1.3
(compiled 2020.11.12 svn.r5f609507 for OlexSys, GUI svn.r6272)
;
_cell_angle_alpha 90
_cell_angle_beta 90
_cell_angle_gamma 90
_cell_formula_units_Z 4
_cell_length_a 7.6501(6)
_cell_length_b 12.0632(10)
_cell_length_c 13.6914(16)
_cell_measurement_reflns_used 10446
_cell_measurement_temperature 296(2)
_cell_measurement_theta_max 32.34
_cell_measurement_theta_min 2.25
_cell_volume 1263.5(2)
_computing_molecular_graphics 'Olex2 1.3 (Dolomanov et al., 2009)'
_computing_publication_material 'Olex2 1.3 (Dolomanov et al., 2009)'
_computing_structure_refinement 'SHELXL-2018/3 (Sheldrick, 2018)'
_computing_structure_solution 'SHELXT 2018/2 (Sheldrick, 2018)'
_diffrn_ambient_temperature 296(2)
_diffrn_detector 'image plate (34 cm diameter)'
_diffrn_detector_area_resol_mean 6.67
_diffrn_detector_type STOE
_diffrn_measured_fraction_theta_full 1.000
_diffrn_measured_fraction_theta_max 1.000
_diffrn_measurement_details
;
 176 frames, detector distance = 75 mm
;
_diffrn_measurement_device '2-circle goniometer'
_diffrn_measurement_device_type 'STOE IPDS 2'
_diffrn_measurement_method 'rotation method'
_diffrn_radiation_collimation '0.8 mm diameter, multiple pinhole'
_diffrn_radiation_monochromator 'plane graphite'
_diffrn_radiation_polarisn_norm 0
_diffrn_radiation_type 'Mo K\a'
_diffrn_radiation_wavelength 0.71073
_diffrn_reflns_av_R_equivalents 0.0525
_diffrn_reflns_av_unetI/netI 0.0412
_diffrn_reflns_Laue_measured_fraction_full 1.000
_diffrn_reflns_Laue_measured_fraction_max 1.000
_diffrn_reflns_limit_h_max 9
_diffrn_reflns_limit_h_min -8
_diffrn_reflns_limit_k_max 14
_diffrn_reflns_limit_k_min -14
_diffrn_reflns_limit_l_max 16
_diffrn_reflns_limit_l_min -16
_diffrn_reflns_number 8899
_diffrn_reflns_point_group_measured_fraction_full 1.000
_diffrn_reflns_point_group_measured_fraction_max 1.000
_diffrn_reflns_theta_full 25.242
_diffrn_reflns_theta_max 25.985
_diffrn_reflns_theta_min 2.250
_diffrn_source 'sealed X-ray tube, 12 x 0.4 mm long-fine focus'
_diffrn_source_current 45
_diffrn_source_power 2.25
_diffrn_source_voltage 50
_exptl_absorpt_coefficient_mu 0.074
_exptl_absorpt_correction_T_max 0.9937
_exptl_absorpt_correction_T_min 0.9713
_exptl_absorpt_correction_type integration
_exptl_absorpt_process_details '(X-RED32; Stoe & Cie, 2002)'
_exptl_crystal_colour red
_exptl_crystal_colour_primary red
_exptl_crystal_density_diffrn 1.184
_exptl_crystal_description rod
_exptl_crystal_F_000 480
_exptl_crystal_size_max 0.72
_exptl_crystal_size_mid 0.323
_exptl_crystal_size_min 0.09
_refine_diff_density_max 0.098
_refine_diff_density_min -0.102
_refine_diff_density_rms 0.021
_refine_ls_abs_structure_details
;
 Refined as an inversion twin.
;
_refine_ls_abs_structure_Flack 1(2)
_refine_ls_extinction_method none
_refine_ls_goodness_of_fit_ref 0.968
_refine_ls_hydrogen_treatment constr
_refine_ls_matrix_type full
_refine_ls_number_parameters 158
_refine_ls_number_reflns 2485
_refine_ls_number_restraints 0
_refine_ls_restrained_S_all 0.968
_refine_ls_R_factor_all 0.0635
_refine_ls_R_factor_gt 0.0395
_refine_ls_shift/su_max 0.000
_refine_ls_shift/su_mean 0.000
_refine_ls_structure_factor_coef Fsqd
_refine_ls_weighting_details 'w=1/[\s^2^(Fo^2^)+(0.0414P)^2^] where P=(Fo^2^+2Fc^2^)/3'
_refine_ls_weighting_scheme calc
_refine_ls_wR_factor_gt 0.0779
_refine_ls_wR_factor_ref 0.0849
_reflns_Friedel_coverage 0.716
_reflns_Friedel_fraction_full 1.000
_reflns_Friedel_fraction_max 1.000
_reflns_number_gt 1784
_reflns_number_total 2485
_reflns_threshold_expression 'I > 2\s(I)'
_cod_data_source_file ao2c00102_si_002.cif
_cod_data_source_block shelx
_cod_database_code 4519417
_shelx_shelxl_version_number 2018/3
_shelx_space_group_comment
;
The symmetry employed for this shelxl refinement is uniquely defined
by the following loop, which should always be used as a source of
symmetry information in preference to the above space-group names.
They are only intended as comments.
;
_olex2_refinement_description
;
1. Twinned data refinement
 Scales: -0.0547
 1.0547
2.a Aromatic/amide H refined with riding coordinates:
 C10(H10), C8(H8), C13(H13), C12(H12), C6(H6), C3(H3), C5(H5), C4(H4)
2.b Idealised Me refined as rotating group:
 C15(H15A,H15B,H15C), C1(H1A,H1B,H1C)
2.c Idealised tetrahedral OH refined as rotating group:
 O1(H1)
;
_olex2_submission_special_instructions 'No special instructions were received'

loop_
_space_group_symop_operation_xyz
'x, y, z'
'-x+1/2, -y, z+1/2'
'-x, y+1/2, -z+1/2'
'x+1/2, -y+1/2, -z'

loop_
_atom_site_label
_atom_site_type_symbol
_atom_site_fract_x
_atom_site_fract_y
_atom_site_fract_z
_atom_site_U_iso_or_equiv
_atom_site_adp_type
_atom_site_occupancy
_atom_site_site_symmetry_order
_atom_site_calc_flag
_atom_site_refinement_flags_posn
_atom_site_refinement_flags_adp
_atom_site_refinement_flags_occupancy
_atom_site_disorder_assembly
_atom_site_disorder_group
O1 O 0.3572(3) 0.46698(13) 0.64610(13) 0.0737(6) Uani 1 1 d . . . . .
H1 H 0.385827 0.501986 0.597324 0.111 Uiso 1 1 calc R U . . .
N1 N 0.5066(3) 0.50101(16) 0.47473(15) 0.0559(5) Uani 1 1 d . . . . .
C9 C 0.4881(3) 0.32072(18) 0.55001(16) 0.0484(6) Uani 1 1 d . . . . .
C10 C 0.5280(3) 0.20776(19) 0.54155(18) 0.0531(6) Uani 1 1 d . . . . .
H10 H 0.584965 0.183082 0.485607 0.064 Uiso 1 1 calc R U . . .
C11 C 0.4856(3) 0.13109(18) 0.61380(19) 0.0540(6) Uani 1 1 d . . . . .
C7 C 0.5561(3) 0.5691(2) 0.39396(18) 0.0531(6) Uani 1 1 d . . . . .
C14 C 0.4016(3) 0.35782(19) 0.63437(17) 0.0534(6) Uani 1 1 d . . . . .
C8 C 0.5387(3) 0.3960(2) 0.47183(18) 0.0536(6) Uani 1 1 d . . . . .
H8 H 0.596349 0.367308 0.417653 0.064 Uiso 1 1 calc R U . . .
C2 C 0.6212(4) 0.6758(2) 0.4135(2) 0.0595(7) Uani 1 1 d . . . . .
C13 C 0.3577(4) 0.2825(2) 0.70711(19) 0.0592(7) Uani 1 1 d . . . . .
H13 H 0.299469 0.306618 0.762805 0.071 Uiso 1 1 calc R U . . .
C12 C 0.4004(4) 0.1716(2) 0.69694(19) 0.0599(7) Uani 1 1 d . . . . .
H12 H 0.371618 0.122525 0.746817 0.072 Uiso 1 1 calc R U . . .
C6 C 0.5375(4) 0.5329(2) 0.29811(19) 0.0653(7) Uani 1 1 d . . . . .
H6 H 0.490615 0.463235 0.285534 0.078 Uiso 1 1 calc R U . . .
C3 C 0.6693(4) 0.7408(2) 0.3340(2) 0.0714(8) Uani 1 1 d . . . . .
H3 H 0.712772 0.811643 0.345346 0.086 Uiso 1 1 calc R U . . .
C5 C 0.5886(4) 0.6003(3) 0.2212(2) 0.0752(9) Uani 1 1 d . . . . .
H5 H 0.578047 0.575117 0.157270 0.090 Uiso 1 1 calc R U . . .
C4 C 0.6548(4) 0.7043(3) 0.2394(2) 0.0760(9) Uani 1 1 d . . . . .
H4 H 0.689504 0.749503 0.187925 0.091 Uiso 1 1 calc R U . . .
C15 C 0.5303(4) 0.0093(2) 0.6024(2) 0.0763(8) Uani 1 1 d . . . . .
H15A H 0.530286 -0.009884 0.534387 0.114 Uiso 1 1 calc R U . . .
H15B H 0.445001 -0.034714 0.636175 0.114 Uiso 1 1 calc R U . . .
H15C H 0.643971 -0.004547 0.629535 0.114 Uiso 1 1 calc R U . . .
C1 C 0.6462(5) 0.7149(2) 0.5177(2) 0.0828(9) Uani 1 1 d . . . . .
H1A H 0.535266 0.716285 0.550389 0.124 Uiso 1 1 calc R U . . .
H1B H 0.695543 0.788111 0.517445 0.124 Uiso 1 1 calc R U . . .
H1C H 0.723696 0.665215 0.551180 0.124 Uiso 1 1 calc R U . . .

loop_
_atom_site_aniso_label
_atom_site_aniso_U_11
_atom_site_aniso_U_22
_atom_site_aniso_U_33
_atom_site_aniso_U_23
_atom_site_aniso_U_13
_atom_site_aniso_U_12
O1 0.1006(17) 0.0532(11) 0.0673(13) -0.0025(8) 0.0175(11) 0.0069(10)
N1 0.0613(15) 0.0502(11) 0.0564(12) 0.0037(9) 0.0017(10) -0.0026(11)
C9 0.0514(15) 0.0478(12) 0.0459(13) 0.0014(10) -0.0037(11) -0.0032(11)
C10 0.0508(16) 0.0560(14) 0.0523(13) -0.0045(11) -0.0008(12) -0.0016(12)
C11 0.0518(16) 0.0496(12) 0.0606(14) 0.0023(11) -0.0081(13) -0.0057(11)
C7 0.0478(15) 0.0521(13) 0.0593(15) 0.0076(12) 0.0031(12) 0.0016(11)
C14 0.0572(17) 0.0508(13) 0.0521(15) -0.0015(11) -0.0004(11) -0.0025(12)
C8 0.0536(16) 0.0595(15) 0.0477(13) -0.0016(11) 0.0028(12) -0.0013(12)
C2 0.0555(17) 0.0516(14) 0.0713(18) 0.0046(13) 0.0042(13) 0.0019(12)
C13 0.0677(19) 0.0620(16) 0.0478(14) -0.0018(12) 0.0046(13) -0.0068(13)
C12 0.0646(18) 0.0629(15) 0.0523(15) 0.0089(12) -0.0053(13) -0.0105(14)
C6 0.074(2) 0.0627(15) 0.0597(16) 0.0075(12) -0.0058(14) -0.0047(13)
C3 0.066(2) 0.0551(15) 0.093(2) 0.0153(15) 0.0088(17) -0.0033(13)
C5 0.082(2) 0.087(2) 0.0563(16) 0.0141(15) -0.0013(15) 0.0066(17)
C4 0.071(2) 0.080(2) 0.077(2) 0.0279(17) 0.0100(16) 0.0044(17)
C15 0.081(2) 0.0509(14) 0.097(2) 0.0059(14) -0.0009(18) 0.0025(14)
C1 0.098(3) 0.0625(17) 0.088(2) -0.0096(16) 0.0072(19) -0.0092(17)

loop_
_atom_type_symbol
_atom_type_description
_atom_type_scat_dispersion_real
_atom_type_scat_dispersion_imag
_atom_type_scat_source
C C 0.0033 0.0016 'International Tables Vol C Tables 4.2.6.8 and 6.1.1.4'
H H 0.0000 0.0000 'International Tables Vol C Tables 4.2.6.8 and 6.1.1.4'
N N 0.0061 0.0033 'International Tables Vol C Tables 4.2.6.8 and 6.1.1.4'
O O 0.0106 0.0060 'International Tables Vol C Tables 4.2.6.8 and 6.1.1.4'

loop_
_geom_angle_atom_site_label_1
_geom_angle_atom_site_label_2
_geom_angle_atom_site_label_3
_geom_angle
_geom_angle_site_symmetry_1
_geom_angle_site_symmetry_3
_geom_angle_publ_flag
C14 O1 H1 109.5 . . ?
C8 N1 C7 119.3(2) . . ?
C10 C9 C14 118.7(2) . . ?
C10 C9 C8 119.2(2) . . ?
C14 C9 C8 122.1(2) . . ?
C9 C10 H10 118.8 . . ?
C11 C10 C9 122.4(2) . . ?
C11 C10 H10 118.8 . . ?
C10 C11 C12 117.0(2) . . ?
C10 C11 C15 121.2(3) . . ?
C12 C11 C15 121.8(2) . . ?
C2 C7 N1 118.2(2) . . ?
C6 C7 N1 121.5(2) . . ?
C6 C7 C2 120.2(2) . . ?
O1 C14 C9 121.3(2) . . ?
O1 C14 C13 119.0(2) . . ?
C13 C14 C9 119.7(2) . . ?
N1 C8 C9 122.6(2) . . ?
N1 C8 H8 118.7 . . ?
C9 C8 H8 118.7 . . ?
C7 C2 C1 120.6(2) . . ?
C3 C2 C7 117.5(2) . . ?
C3 C2 C1 121.9(2) . . ?
C14 C13 H13 119.9 . . ?
C12 C13 C14 120.2(2) . . ?
C12 C13 H13 119.9 . . ?
C11 C12 H12 119.0 . . ?
C13 C12 C11 121.9(2) . . ?
C13 C12 H12 119.0 . . ?
C7 C6 H6 119.9 . . ?
C5 C6 C7 120.3(2) . . ?
C5 C6 H6 119.9 . . ?
C2 C3 H3 118.8 . . ?
C4 C3 C2 122.4(3) . . ?
C4 C3 H3 118.8 . . ?
C6 C5 H5 120.0 . . ?
C4 C5 C6 120.1(3) . . ?
C4 C5 H5 120.0 . . ?
C3 C4 C5 119.6(3) . . ?
C3 C4 H4 120.2 . . ?
C5 C4 H4 120.2 . . ?
C11 C15 H15A 109.5 . . ?
C11 C15 H15B 109.5 . . ?
C11 C15 H15C 109.5 . . ?
H15A C15 H15B 109.5 . . ?
H15A C15 H15C 109.5 . . ?
H15B C15 H15C 109.5 . . ?
C2 C1 H1A 109.5 . . ?
C2 C1 H1B 109.5 . . ?
C2 C1 H1C 109.5 . . ?
H1A C1 H1B 109.5 . . ?
H1A C1 H1C 109.5 . . ?
H1B C1 H1C 109.5 . . ?

loop_
_geom_bond_atom_site_label_1
_geom_bond_atom_site_label_2
_geom_bond_distance
_geom_bond_site_symmetry_2
_geom_bond_publ_flag
O1 H1 0.8200 . ?
O1 C14 1.369(3) . ?
N1 C7 1.429(3) . ?
N1 C8 1.291(3) . ?
C9 C10 1.401(3) . ?
C9 C14 1.405(3) . ?
C9 C8 1.456(3) . ?
C10 H10 0.9300 . ?
C10 C11 1.393(3) . ?
C11 C12 1.400(4) . ?
C11 C15 1.516(3) . ?
C7 C2 1.406(3) . ?
C7 C6 1.390(3) . ?
C14 C13 1.389(3) . ?
C8 H8 0.9300 . ?
C2 C3 1.391(4) . ?
C2 C1 1.515(4) . ?
C13 H13 0.9300 . ?
C13 C12 1.384(4) . ?
C12 H12 0.9300 . ?
C6 H6 0.9300 . ?
C6 C5 1.386(4) . ?
C3 H3 0.9300 . ?
C3 C4 1.373(4) . ?
C5 H5 0.9300 . ?
C5 C4 1.376(4) . ?
C4 H4 0.9300 . ?
C15 H15A 0.9600 . ?
C15 H15B 0.9600 . ?
C15 H15C 0.9600 . ?
C1 H1A 0.9600 . ?
C1 H1B 0.9600 . ?
C1 H1C 0.9600 . ?

loop_
_geom_hbond_atom_site_label_D
_geom_hbond_atom_site_label_H
_geom_hbond_atom_site_label_A
_geom_hbond_distance_DH
_geom_hbond_distance_HA
_geom_hbond_distance_DA
_geom_hbond_angle_DHA
_geom_hbond_site_symmetry_A
_geom_hbond_publ_flag
O1 H1 N1 0.82 1.92 2.642(3) 147.1 . yes

loop_
_geom_torsion_atom_site_label_1
_geom_torsion_atom_site_label_2
_geom_torsion_atom_site_label_3
_geom_torsion_atom_site_label_4
_geom_torsion
_geom_torsion_site_symmetry_1
_geom_torsion_site_symmetry_2
_geom_torsion_site_symmetry_3
_geom_torsion_site_symmetry_4
_geom_torsion_publ_flag
O1 C14 C13 C12 179.8(3) . . . . ?
N1 C7 C2 C3 179.8(2) . . . . ?
N1 C7 C2 C1 2.9(4) . . . . ?
N1 C7 C6 C5 -179.2(3) . . . . ?
C9 C10 C11 C12 -0.1(4) . . . . ?
C9 C10 C11 C15 179.9(3) . . . . ?
C9 C14 C13 C12 0.6(4) . . . . ?
C10 C9 C14 O1 -179.1(2) . . . . ?
C10 C9 C14 C13 0.0(3) . . . . ?
C10 C9 C8 N1 -179.8(3) . . . . ?
C10 C11 C12 C13 0.8(4) . . . . ?
C7 N1 C8 C9 -178.3(2) . . . . ?
C7 C2 C3 C4 0.1(4) . . . . ?
C7 C6 C5 C4 -1.3(5) . . . . ?
C14 C9 C10 C11 -0.2(4) . . . . ?
C14 C9 C8 N1 -0.4(4) . . . . ?
C14 C13 C12 C11 -1.0(4) . . . . ?
C8 N1 C7 C2 -142.0(3) . . . . ?
C8 N1 C7 C6 39.4(4) . . . . ?
C8 C9 C10 C11 179.2(2) . . . . ?
C8 C9 C14 O1 1.4(4) . . . . ?
C8 C9 C14 C13 -179.4(2) . . . . ?
C2 C7 C6 C5 2.2(4) . . . . ?
C2 C3 C4 C5 0.8(5) . . . . ?
C6 C7 C2 C3 -1.6(4) . . . . ?
C6 C7 C2 C1 -178.5(3) . . . . ?
C6 C5 C4 C3 -0.2(5) . . . . ?
C15 C11 C12 C13 -179.3(3) . . . . ?
C1 C2 C3 C4 176.9(3) . . . . ?

loop_
_twin_individual_id
_twin_individual_mass_fraction_refined
1 -0.0547
2 1.0547
